data_7027991
loop_
_publ_author_name
'Munakata, Megumu'
'He, Haiyang'
'Kuroda-Sowa, Takayoshi'
'Maekawa, Masahiko'
'Suenaga, Yuichi'

_publ_contact_author
;
    ENTER NAME
 ENTER ADDRESS
;
_publ_section_title
;
 Dicopper complexes derived from 4-amino-2,1,3-benzothiadiazole with
 versatile co-ordination number and geometry
;
_journal_issue 9
_journal_name_full 'Journal of the Chemical Society, Dalton Transactions'
_journal_page_first 1499
_journal_paper_doi 10.1039/a800549d
_journal_year 1998
_chemical_formula_sum 'C13 H17 Cu F6 N5 P S'
_chemical_formula_weight 483.88
_space_group_IT_number 14
_symmetry_cell_setting monoclinic
_symmetry_Int_Tables_number 14
_symmetry_space_group_name_Hall '-P 2yn'
_symmetry_space_group_name_H-M 'P 1 21/n 1'
_audit_creation_date 'Thu Feb 19 16:05:41 1998'
_audit_creation_method 'from TEXRAY.INF file'
_cell_angle_alpha 90
_cell_angle_beta 96.84(6)
_cell_angle_gamma 90
_cell_formula_units_Z 4
_cell_length_a 8.129(6)
_cell_length_b 18.119(7)
_cell_length_c 12.492(7)
_cell_measurement_reflns_used 18
_cell_measurement_temperature 296.2
_cell_measurement_theta_max 6.8
_cell_measurement_theta_min 3.3
_cell_volume 1826.8(18)
_computing_cell_refinement 'MSC/AFC Diffractometer Control'
_computing_data_collection 'MSC/AFC Diffractometer Control'
_computing_data_reduction teXsan
_computing_publication_material teXsan
_computing_structure_refinement teXsan
_diffrn_ambient_temperature 296.2
_diffrn_measurement_device 'Rigaku AFC6S'
_diffrn_measurement_method \w-2\q
_diffrn_orient_matrix_UB_11 -0.08613
_diffrn_orient_matrix_UB_12 -0.03883
_diffrn_orient_matrix_UB_13 -0.01851
_diffrn_orient_matrix_UB_21 0.08289
_diffrn_orient_matrix_UB_22 -0.03909
_diffrn_orient_matrix_UB_23 0.02444
_diffrn_orient_matrix_UB_31 -0.03259
_diffrn_orient_matrix_UB_32 0.00318
_diffrn_orient_matrix_UB_33 0.07457
_diffrn_radiation_detector 'scintillation counter'
_diffrn_radiation_monochromator graphite
_diffrn_radiation_source 'Rigaku sealed tube'
_diffrn_radiation_type 'Mo K\a'
_diffrn_radiation_wavelength 0.7107
_diffrn_reflns_av_R_equivalents 4.18
_diffrn_reflns_av_sigmaI/netI 0.131
_diffrn_reflns_limit_h_max 10
_diffrn_reflns_limit_h_min 0
_diffrn_reflns_limit_k_max 23
_diffrn_reflns_limit_k_min 0
_diffrn_reflns_limit_l_max 16
_diffrn_reflns_limit_l_min -16
_diffrn_reflns_number 4644
_diffrn_reflns_reduction_process 'Lp corrections applied'
_diffrn_reflns_theta_max 27.53
_diffrn_reflns_theta_min 2.52
_diffrn_standards_decay_% -4.46
_diffrn_standards_interval_count 150
_diffrn_standards_number 3
_exptl_absorpt_coefficient_mu 1.465
_exptl_absorpt_correction_type none
_exptl_crystal_colour orange
_exptl_crystal_density_diffrn 1.759
_exptl_crystal_density_meas ?
_exptl_crystal_description needle
_exptl_crystal_F_000 976.00
_exptl_crystal_size_max 0.400
_exptl_crystal_size_mid 0.250
_exptl_crystal_size_min 0.250
_refine_diff_density_max 0.48
_refine_diff_density_min -0.50
_refine_ls_extinction_method none
_refine_ls_goodness_of_fit_obs 2.125
_refine_ls_hydrogen_treatment noref
_refine_ls_matrix_type full
_refine_ls_number_constraints 0
_refine_ls_number_parameters 245
_refine_ls_number_reflns 1644
_refine_ls_number_restraints 0
_refine_ls_R_factor_obs 0.0622
_refine_ls_shift/esd_max 0.5610
_refine_ls_shift/esd_mean 0.0020
_refine_ls_structure_factor_coef F
_refine_ls_weighting_details 'w = 1/[\s^2^(Fo) + 0.00022|Fo|^2^]'
_refine_ls_weighting_scheme calc
_refine_ls_wR_factor_obs 0.0679
_reflns_number_observed 1644
_reflns_number_total 4346
_reflns_observed_criterion >3.0sigma(I)
_cod_data_source_file d800549sup1.cif
_cod_data_source_block '[Cu2(abt)2(CH3CN)4](PF6)2'
_cod_depositor_comments
;
The following automatic conversions were performed:

'_exptl_crystal_density_meas' value 'not measured' was changed to '?'
- the value is perceived as not measured.

Automatic conversion script
Id: cif_fix_values 3008 2015-01-20 13:52:24Z robertas 

The following automatic conversions were performed:

'_refine_ls_weighting_scheme' value 'w = 1/[\s^2^(Fo) +
0.00022|Fo|^2^]' was changed to 'calc'. New tag
'_refine_ls_weighting_details' was created. The value of the new tag
was set to 'w = 1/[\s^2^(Fo) + 0.00022|Fo|^2^]'.

Automatic conversion script
Id: cif_fix_values 3143 2015-03-26 13:38:13Z robertas 
;
_cod_original_cell_volume 1826(1)
_cod_original_sg_symbol_H-M 'P 21/n     '
_cod_original_formula_sum 'C13 H17 Cu F6 N5 P S '
_cod_database_code 7027991

loop_
_symmetry_equiv_pos_as_xyz
'   +x,   +y,   +z'
1/2-x,1/2+y,1/2-z
'   -x,   -y,   -z'
1/2+x,1/2-y,1/2+z

loop_
_atom_site_aniso_label
_atom_site_aniso_U_11
_atom_site_aniso_U_22
_atom_site_aniso_U_33
_atom_site_aniso_U_12
_atom_site_aniso_U_13
_atom_site_aniso_U_23
Cu(1) 0.0876(10) 0.0615(9) 0.0663(8) -0.0104(8) 0.0359(7) -0.0099(7)
S(1) 0.071(2) 0.039(1) 0.053(1) 0.003(1) 0.012(1) -0.004(1)
P(1) 0.084(2) 0.061(2) 0.057(2) 0.003(2) 0.015(2) -0.002(2)
F(1) 0.149(7) 0.101(6) 0.25(1) 0.012(5) 0.115(7) 0.020(6)
F(2) 0.26(1) 0.23(1) 0.20(1) 0.05(1) -0.028(9) 0.12(1)
F(3) 0.177(8) 0.21(1) 0.191(9) -0.098(7) 0.091(7) -0.145(8)
F(4) 0.18(1) 0.30(2) 0.32(2) 0.06(1) 0.01(1) 0.19(1)
F(5) 0.161(8) 0.188(9) 0.199(9) -0.034(7) 0.122(8) -0.059(7)
F(6) 0.53(3) 0.28(2) 0.23(1) -0.28(2) 0.16(2) -0.13(1)
N(1) 0.045(4) 0.050(5) 0.044(4) 0.000(3) 0.007(3) 0.002(4)
N(2) 0.059(5) 0.035(4) 0.053(5) -0.001(4) 0.012(4) 0.002(4)
N(3) 0.068(5) 0.059(5) 0.051(4) -0.001(4) 0.024(4) -0.001(4)
N(4) 0.066(6) 0.072(6) 0.065(6) -0.013(5) 0.019(5) 0.005(5)
N(5) 0.076(6) 0.069(6) 0.061(5) 0.018(5) 0.010(4) -0.007(5)
C(1) 0.033(5) 0.049(6) 0.040(5) -0.001(4) 0.003(4) 0.001(4)
C(2) 0.048(6) 0.046(6) 0.046(5) -0.010(5) 0.006(4) 0.004(4)
C(3) 0.065(6) 0.036(5) 0.061(6) -0.011(5) 0.009(5) 0.000(5)
C(4) 0.066(7) 0.041(6) 0.058(6) 0.010(5) 0.010(5) -0.011(5)
C(5) 0.041(5) 0.054(6) 0.039(5) -0.004(5) 0.001(4) 0.004(5)
C(6) 0.036(5) 0.043(5) 0.034(4) -0.004(4) 0.004(4) 0.001(4)
C(7) 0.069(7) 0.078(8) 0.059(7) -0.018(6) 0.019(5) -0.008(6)
C(8) 0.108(9) 0.085(8) 0.087(8) -0.038(7) 0.019(7) 0.002(7)
C(9) 0.055(7) 0.066(7) 0.066(7) 0.015(6) -0.001(5) -0.001(6)
C(10) 0.117(10) 0.072(8) 0.090(9) 0.021(7) 0.013(7) -0.023(7)
C(11) 0.22(2) 0.13(2) 0.12(1) -0.02(2) 0.01(1) -0.02(1)
C(12) 0.11(1) 0.11(1) 0.28(2) -0.01(1) 0.02(1) -0.09(2)
C(13) 0.12(2) 0.13(2) 0.26(3) 0.00(1) -0.04(2) 0.00(2)

loop_
_atom_site_label
_atom_site_fract_x
_atom_site_fract_y
_atom_site_fract_z
_atom_site_U_iso_or_equiv
_atom_site_thermal_displace_type
_atom_site_calc_flag
_atom_site_occupancy
Cu1 0.1855(2) 0.02290(7) 0.67839(10) 0.0696(4) Uani d 1.00
S1 0.3160(3) 0.1131(1) 0.4905(2) 0.0543(7) Uani d 1.00
P1 0.5371(4) 0.1885(2) 0.0283(2) 0.0664(10) Uani d 1.00
F1 0.688(1) 0.2026(4) -0.0340(8) 0.158(4) Uani d 1.00
F2 0.615(2) 0.1433(7) 0.1182(9) 0.233(6) Uani d 1.00
F3 0.494(1) 0.1196(6) -0.0352(8) 0.186(5) Uani d 1.00
F4 0.451(1) 0.2415(8) -0.054(1) 0.266(7) Uani d 1.00
F5 0.382(1) 0.1884(5) 0.0877(8) 0.175(4) Uani d 1.00
F6 0.607(2) 0.2518(9) 0.092(1) 0.338(10) Uani d 1.00
N1 0.2361(8) 0.0368(4) 0.5250(5) 0.046(2) Uani d 1.00
N2 0.3989(9) 0.0873(4) 0.3879(5) 0.048(2) Uani d 1.00
N3 0.5387(9) -0.0029(4) 0.2300(6) 0.058(2) Uani d 1.00
N4 0.077(1) -0.0682(5) 0.7109(6) 0.066(3) Uani d 1.00
N5 0.146(1) 0.1148(5) 0.7500(6) 0.069(3) Uani d 1.00
C1 0.2684(9) -0.0146(5) 0.4509(6) 0.041(2) Uani d 1.00
C2 0.220(1) -0.0892(5) 0.4471(7) 0.047(3) Uani d 1.00
C3 0.269(1) -0.1298(5) 0.3663(7) 0.054(3) Uani d 1.00
C4 0.371(1) -0.1032(5) 0.2917(7) 0.055(3) Uani d 1.00
C5 0.4222(10) -0.0318(5) 0.2936(6) 0.045(3) Uani d 1.00
C6 0.3672(9) 0.0151(4) 0.3744(6) 0.038(2) Uani d 1.00
C7 0.027(1) -0.1192(6) 0.7410(8) 0.068(4) Uani d 1.00
C8 -0.042(1) -0.1884(6) 0.7789(9) 0.093(4) Uani d 1.00
C9 0.112(1) 0.1658(6) 0.7947(8) 0.063(4) Uani d 1.00
C10 0.061(2) 0.2295(6) 0.8503(9) 0.093(4) Uani d 1.00
C11 0.527(4) 0.426(1) 0.505(2) 0.155(9) Uani d 1.00
C12 0.641(2) 0.474(1) 0.523(2) 0.166(9) Uani d 1.00
C13 0.600(3) 0.542(1) 0.544(2) 0.17(1) Uani d 1.00
H1 0.1456 -0.1092 0.5035 0.0992 Uiso calc 1.00
H2 0.2318 -0.1797 0.3590 0.0641 Uiso calc 1.00
H3 0.4064 -0.1362 0.2390 0.0652 Uiso calc 1.00
H4 0.5325 -0.0289 0.1634 0.0687 Uiso calc 1.00
H5 0.5143 0.0481 0.2151 0.0687 Uiso calc 1.00
H6 -0.1543 -0.1928 0.7491 0.1111 Uiso calc 1.00
H7 0.0198 -0.2288 0.7565 0.1111 Uiso calc 1.00
H8 -0.0346 -0.1875 0.8553 0.1111 Uiso calc 1.00
H9 -0.0111 0.2584 0.8016 0.1123 Uiso calc 1.00
H10 0.1551 0.2575 0.8769 0.1123 Uiso calc 1.00
H11 0.0039 0.2139 0.9083 0.1123 Uiso calc 1.00

loop_
_atom_type_symbol
_atom_type_oxidation_number
_atom_type_number_in_cell
_atom_type_scat_dispersion_real
_atom_type_scat_dispersion_imag
_atom_type_scat_source
Cu 0 4 0.320 1.265
;International Tables for Crystallography
(1992, Vol. C, Tables 4.2.6.8 and 6.1.1.1)
;
P 0 4 0.102 0.094
;International Tables for Crystallography
(1992, Vol. C, Tables 4.2.6.8 and 6.1.1.1)
;
F 0 24 0.017 0.010
;International Tables for Crystallography
(1992, Vol. C, Tables 4.2.6.8 and 6.1.1.1)
;
C 0 52 0.003 0.002
;International Tables for Crystallography
(1992, Vol. C, Tables 4.2.6.8 and 6.1.1.1)
;
S 0 4 0.125 0.123
;International Tables for Crystallography
(1992, Vol. C, Tables 4.2.6.8 and 6.1.1.1)
;
N 0 20 0.006 0.003
;International Tables for Crystallography
(1992, Vol. C, Tables 4.2.6.8 and 6.1.1.1)
;
H 0 68 0.000 0.000
;International Tables for Crystallography
(1992, Vol. C, Table 6.1.1.2)
;

loop_
_geom_angle_atom_site_label_1
_geom_angle_atom_site_label_2
_geom_angle_atom_site_label_3
_geom_angle
_geom_angle_site_symmetry_1
_geom_angle_site_symmetry_2
_geom_angle_site_symmetry_3
_geom_angle_publ_flag
N(1) Cu(1) N(4) 117.0(3) 1_555 1_555 1_555 yes
N(1) Cu(1) N(5) 113.2(3) 1_555 1_555 1_555 yes
N(4) Cu(1) N(5) 122.1(3) 1_555 1_555 1_555 yes
N(1) S(1) N(2) 100.8(4) 1_555 1_555 1_555 yes
F(1) P(1) F(2) 100.5(6) 1_555 1_555 1_555 yes
F(1) P(1) F(3) 91.2(5) 1_555 1_555 1_555 yes
F(1) P(1) F(4) 83.4(6) 1_555 1_555 1_555 yes
F(1) P(1) F(5) 170.5(5) 1_555 1_555 1_555 yes
F(1) P(1) F(6) 82.3(6) 1_555 1_555 1_555 yes
F(2) P(1) F(3) 89.5(7) 1_555 1_555 1_555 yes
F(2) P(1) F(4) 173.0(8) 1_555 1_555 1_555 yes
F(2) P(1) F(5) 86.1(6) 1_555 1_555 1_555 yes
F(2) P(1) F(6) 85.4(9) 1_555 1_555 1_555 yes
F(3) P(1) F(4) 96.4(8) 1_555 1_555 1_555 yes
F(3) P(1) F(5) 95.8(5) 1_555 1_555 1_555 yes
F(3) P(1) F(6) 170.8(9) 1_555 1_555 1_555 yes
F(4) P(1) F(5) 89.4(6) 1_555 1_555 1_555 yes
F(4) P(1) F(6) 89.3(9) 1_555 1_555 1_555 yes
F(5) P(1) F(6) 91.5(7) 1_555 1_555 1_555 yes
Cu(1) N(1) S(1) 119.7(4) 1_555 1_555 1_555 yes
Cu(1) N(1) C(1) 129.6(5) 1_555 1_555 1_555 yes
S(1) N(1) C(1) 106.8(5) 1_555 1_555 1_555 yes
S(1) N(2) C(6) 107.2(5) 1_555 1_555 1_555 yes
C(5) N(3) H(4) 109.8(7) 1_555 1_555 1_555 no
C(5) N(3) H(5) 109.3(7) 1_555 1_555 1_555 no
H(4) N(3) H(5) 108.6(7) 1_555 1_555 1_555 no
Cu(1) N(4) C(7) 171.5(10) 1_555 1_555 1_555 yes
Cu(1) N(5) C(9) 174.7(9) 1_555 1_555 1_555 yes
N(1) C(1) C(2) 127.2(7) 1_555 1_555 1_555 yes
N(1) C(1) C(6) 111.6(7) 1_555 1_555 1_555 yes
C(2) C(1) C(6) 121.2(7) 1_555 1_555 1_555 yes
C(1) C(2) C(3) 116.2(7) 1_555 1_555 1_555 yes
C(1) C(2) H(1) 119.4(8) 1_555 1_555 1_555 no
C(3) C(2) H(1) 124.3(8) 1_555 1_555 1_555 no
C(2) C(3) C(4) 124.1(8) 1_555 1_555 1_555 yes
C(2) C(3) H(2) 117.9(9) 1_555 1_555 1_555 no
C(4) C(3) H(2) 118.0(9) 1_555 1_555 1_555 no
C(3) C(4) C(5) 121.3(8) 1_555 1_555 1_555 yes
C(3) C(4) H(3) 119.2(9) 1_555 1_555 1_555 no
C(5) C(4) H(3) 119.5(9) 1_555 1_555 1_555 no
N(3) C(5) C(4) 124.7(8) 1_555 1_555 1_555 yes
N(3) C(5) C(6) 117.7(8) 1_555 1_555 1_555 yes
C(4) C(5) C(6) 117.2(7) 1_555 1_555 1_555 yes
N(2) C(6) C(1) 113.5(7) 1_555 1_555 1_555 yes
N(2) C(6) C(5) 126.7(7) 1_555 1_555 1_555 yes
C(1) C(6) C(5) 119.8(7) 1_555 1_555 1_555 yes
N(4) C(7) C(8) 178(1) 1_555 1_555 1_555 yes
C(7) C(8) H(6) 109(1) 1_555 1_555 1_555 no
C(7) C(8) H(7) 109.3(10) 1_555 1_555 1_555 no
C(7) C(8) H(8) 109.2(10) 1_555 1_555 1_555 no
H(6) C(8) H(7) 109(1) 1_555 1_555 1_555 no
H(6) C(8) H(8) 109(1) 1_555 1_555 1_555 no
H(7) C(8) H(8) 109(1) 1_555 1_555 1_555 no
N(5) C(9) C(10) 176(1) 1_555 1_555 1_555 yes
C(9) C(10) H(9) 109(1) 1_555 1_555 1_555 no
C(9) C(10) H(10) 109(1) 1_555 1_555 1_555 no
C(9) C(10) H(11) 109(1) 1_555 1_555 1_555 no
H(9) C(10) H(10) 109(1) 1_555 1_555 1_555 no
H(9) C(10) H(11) 109(1) 1_555 1_555 1_555 no
H(10) C(10) H(11) 109(1) 1_555 1_555 1_555 no
C(12) C(11) C(13) 108(2) 1_555 1_555 3_666 yes
C(11) C(12) C(13) 118(1) 1_555 1_555 1_555 yes
C(11) C(13) C(12) 122(2) 3_666 1_555 1_555 yes

loop_
_geom_bond_atom_site_label_1
_geom_bond_atom_site_label_2
_geom_bond_distance
_geom_bond_site_symmetry_1
_geom_bond_site_symmetry_2
_geom_bond_publ_flag
Cu(1) N(1) 2.022(6) 1_555 1_555 yes
Cu(1) N(4) 1.936(9) 1_555 1_555 yes
Cu(1) N(5) 1.936(9) 1_555 1_555 yes
S(1) N(1) 1.608(7) 1_555 1_555 yes
S(1) N(2) 1.588(7) 1_555 1_555 yes
P(1) F(1) 1.553(7) 1_555 1_555 yes
P(1) F(2) 1.470(9) 1_555 1_555 yes
P(1) F(3) 1.498(7) 1_555 1_555 yes
P(1) F(4) 1.514(10) 1_555 1_555 yes
P(1) F(5) 1.537(7) 1_555 1_555 yes
P(1) F(6) 1.47(1) 1_555 1_555 yes
N(1) C(1) 1.361(10) 1_555 1_555 yes
N(2) C(6) 1.340(9) 1_555 1_555 yes
N(3) C(5) 1.408(10) 1_555 1_555 yes
N(4) C(7) 1.10(1) 1_555 1_555 yes
N(5) C(9) 1.13(1) 1_555 1_555 yes
C(1) C(2) 1.41(1) 1_555 1_555 yes
C(1) C(6) 1.425(10) 1_555 1_555 yes
C(2) C(3) 1.35(1) 1_555 1_555 yes
C(3) C(4) 1.40(1) 1_555 1_555 yes
C(4) C(5) 1.36(1) 1_555 1_555 yes
C(5) C(6) 1.43(1) 1_555 1_555 yes
C(7) C(8) 1.47(1) 1_555 1_555 yes
C(9) C(10) 1.43(1) 1_555 1_555 yes
C(11) C(12) 1.28(2) 1_555 1_555 yes
C(11) C(13) 1.27(2) 1_555 3_666 yes
C(12) C(13) 1.31(2) 1_555 1_555 yes

loop_
_geom_contact_atom_site_label_1
_geom_contact_atom_site_label_2
_geom_contact_distance
_geom_contact_site_symmetry_1
_geom_contact_site_symmetry_2
Cu(1) C(5) 3.171(8) 1_555 3_656
S(1) F(6) 3.32(1) 1_555 4_455
S(1) C(4) 3.499(9) 1_555 3_656
S(1) F(1) 3.499(8) 1_555 4_455
S(1) C(5) 3.550(8) 1_555 3_656
F(1) C(13) 3.38(2) 1_555 2_645
F(1) C(10) 3.54(1) 1_555 1_654
F(1) C(11) 3.60(3) 1_555 4_554
F(2) N(3) 3.09(1) 1_555 1_555
F(2) C(7) 3.25(2) 1_555 3_656
F(2) N(4) 3.38(1) 1_555 3_656
F(3) N(3) 3.211(10) 1_555 3_655
F(3) C(12) 3.48(2) 1_555 4_454
F(3) C(4) 3.52(1) 1_555 3_655
F(3) C(13) 3.59(2) 1_555 2_645
F(4) C(8) 3.25(2) 1_555 2_555
F(4) C(10) 3.26(2) 1_555 1_554
F(4) C(9) 3.44(2) 1_555 1_554
F(4) C(7) 3.46(1) 1_555 2_555
F(5) C(8) 3.40(1) 1_555 3_556
F(5) C(12) 3.58(2) 1_555 4_454
F(5) C(3) 3.59(1) 1_555 2_555
F(6) C(9) 2.94(2) 1_555 4_554
F(6) N(5) 3.11(1) 1_555 4_554
F(6) C(10) 3.31(2) 1_555 4_554
N(1) C(5) 3.37(1) 1_555 3_656
N(1) N(3) 3.429(10) 1_555 3_656
N(1) C(6) 3.45(1) 1_555 3_656
N(2) C(1) 3.44(1) 1_555 3_656
N(2) C(2) 3.51(1) 1_555 3_656
N(3) N(5) 3.26(1) 1_555 3_656
N(3) N(4) 3.38(1) 1_555 3_656
N(4) C(1) 3.59(1) 1_555 3_556
N(5) C(11) 3.52(2) 1_555 4_455
N(5) C(3) 3.52(1) 1_555 3_556
C(1) C(6) 3.46(1) 1_555 3_656
C(3) C(9) 3.55(1) 1_555 3_556
C(7) C(11) 3.35(2) 1_555 2_546
C(8) C(11) 3.39(2) 1_555 2_546
C(9) C(11) 3.26(2) 1_555 4_455
C(9) C(13) 3.59(3) 1_555 2_546
C(10) C(11) 3.45(2) 1_555 4_455
